data_7134341
loop_
_publ_author_name
'Hemamalini, Vijayakumar'
'Senthil, Maheswaran'
'Shankar, Bhaskaran'
'Ramesh, Subburethinam'

_publ_section_title
;
 Serendipitous pathway to naphtho[2,1-b]furan and its thioether enabled by
 triflic acid and thiol-mediated reaction
;
_journal_issue 34
_journal_name_full 'Chemical Communications'
_journal_page_first 6356
_journal_page_last 6359
_journal_paper_doi 10.1039/D5CC00753D
_journal_volume 61
_journal_year 2025
_chemical_formula_moiety 'C19 H14 O'
_chemical_formula_sum 'C19 H14 O'
_chemical_formula_weight 258.30
_space_group_crystal_system monoclinic
_space_group_IT_number 14
_space_group_name_Hall '-P 2ybc'
_space_group_name_H-M_alt 'P 1 21/c 1'
_atom_sites_solution_hydrogens geom
_audit_creation_method SHELXL-2018/3
_audit_update_record
;
2025-02-03 deposited with the CCDC.	2025-03-20 downloaded from the CCDC.
;
_cell_angle_alpha 90
_cell_angle_beta 93.462(4)
_cell_angle_gamma 90
_cell_formula_units_Z 4
_cell_length_a 26.0468(12)
_cell_length_b 6.2973(4)
_cell_length_c 8.0249(4)
_cell_measurement_reflns_used 5583
_cell_measurement_temperature 100(2)
_cell_measurement_theta_max 30.3470
_cell_measurement_theta_min 3.1530
_cell_volume 1313.88(12)
_computing_cell_refinement 'CrysAlisPro 1.171.39.29d (Rigaku OD, 2017)'
_computing_data_collection 'CrysAlisPro 1.171.39.29d (Rigaku OD, 2017)'
_computing_data_reduction 'CrysAlisPro 1.171.39.29d (Rigaku OD, 2017)'
_computing_molecular_graphics 'ORTEP-3 (Farrugia, 1997)'
_computing_publication_material 'SHELXL-97 (Sheldrick, 2008)'
_computing_structure_refinement 'SHELXL-2018/3 (Sheldrick, 2018)'
_computing_structure_solution 'SHELXS-97 (Sheldrick 2008)'
_diffrn_ambient_temperature 100(2)
_diffrn_measured_fraction_theta_full 0.999
_diffrn_measured_fraction_theta_max 0.999
_diffrn_measurement_device_type 'XtaLAB AFC12 (RINC): Kappa single'
_diffrn_measurement_method '\w scans'
_diffrn_radiation_type MoK\a
_diffrn_radiation_wavelength 0.71073
_diffrn_reflns_av_R_equivalents 0.0476
_diffrn_reflns_av_unetI/netI 0.0393
_diffrn_reflns_Laue_measured_fraction_full 0.999
_diffrn_reflns_Laue_measured_fraction_max 0.999
_diffrn_reflns_limit_h_max 30
_diffrn_reflns_limit_h_min -30
_diffrn_reflns_limit_k_max 7
_diffrn_reflns_limit_k_min -7
_diffrn_reflns_limit_l_max 9
_diffrn_reflns_limit_l_min -9
_diffrn_reflns_number 11828
_diffrn_reflns_point_group_measured_fraction_full 0.999
_diffrn_reflns_point_group_measured_fraction_max 0.999
_diffrn_reflns_theta_full 24.998
_diffrn_reflns_theta_max 24.998
_diffrn_reflns_theta_min 3.134
_exptl_absorpt_coefficient_mu 0.079
_exptl_absorpt_correction_T_max 1.00000
_exptl_absorpt_correction_T_min 0.10734
_exptl_absorpt_correction_type multi-scan
_exptl_absorpt_process_details
;
CrysAlisPro 1.171.39.29d (Rigaku Oxford Diffraction, 2017)
Empirical absorption correction using spherical harmonics,
 implemented in SCALE3 ABSPACK scaling algorithm.
;
_exptl_crystal_colour Yellow
_exptl_crystal_density_diffrn 1.306
_exptl_crystal_description Block
_exptl_crystal_F_000 544
_exptl_crystal_size_max 0.100
_exptl_crystal_size_mid 0.080
_exptl_crystal_size_min 0.060
_refine_diff_density_max 0.281
_refine_diff_density_min -0.223
_refine_diff_density_rms 0.045
_refine_ls_extinction_method none
_refine_ls_goodness_of_fit_ref 0.977
_refine_ls_hydrogen_treatment constr
_refine_ls_matrix_type full
_refine_ls_number_parameters 182
_refine_ls_number_reflns 2312
_refine_ls_number_restraints 0
_refine_ls_restrained_S_all 0.977
_refine_ls_R_factor_all 0.0517
_refine_ls_R_factor_gt 0.0435
_refine_ls_shift/su_max 0.009
_refine_ls_shift/su_mean 0.000
_refine_ls_structure_factor_coef Fsqd
_refine_ls_weighting_details 'w=1/[\s^2^(Fo^2^)+(0.0654P)^2^+0.5663P] where P=(Fo^2^+2Fc^2^)/3'
_refine_ls_weighting_scheme calc
_refine_ls_wR_factor_gt 0.1098
_refine_ls_wR_factor_ref 0.1145
_reflns_Friedel_coverage 0.000
_reflns_number_gt 2000
_reflns_number_total 2312
_reflns_threshold_expression 'I > 2\s(I)'
_cod_data_source_file d5cc00753d2.cif
_cod_data_source_block VH404
_cod_depositor_comments 'Adding full bibliography for 7134340--7134341.cif.'
_cod_original_sg_symbol_H-M 'P 21/c'
_cod_database_code 7134341
_shelx_shelxl_version_number 2018/3
_shelx_space_group_comment
;
The symmetry employed for this shelxl refinement is uniquely defined
by the following loop, which should always be used as a source of
symmetry information in preference to the above space-group names.
They are only intended as comments.
;
_shelx_estimated_absorpt_t_min 0.992
_shelx_estimated_absorpt_t_max 0.995

loop_
_space_group_symop_operation_xyz
'x, y, z'
'-x, y+1/2, -z+1/2'
'-x, -y, -z'
'x, -y-1/2, z-1/2'

loop_
_atom_site_label
_atom_site_type_symbol
_atom_site_fract_x
_atom_site_fract_y
_atom_site_fract_z
_atom_site_U_iso_or_equiv
_atom_site_adp_type
_atom_site_occupancy
_atom_site_site_symmetry_order
_atom_site_calc_flag
_atom_site_refinement_flags_posn
_atom_site_refinement_flags_adp
_atom_site_refinement_flags_occupancy
_atom_site_disorder_assembly
_atom_site_disorder_group
O1 O 0.72557(3) 0.55099(16) 0.49583(11) 0.0168(3) Uani 1 1 d . . . . .
C10 C 0.80120(5) 0.6312(2) 0.63520(16) 0.0148(3) Uani 1 1 d . . . . .
C1 C 0.85315(5) 0.5911(2) 0.69329(16) 0.0153(3) Uani 1 1 d . . . . .
C12 C 0.72228(5) 0.7540(2) 0.56226(17) 0.0162(3) Uani 1 1 d . . . . .
C9 C 0.77437(5) 0.4809(2) 0.54050(17) 0.0154(3) Uani 1 1 d . . . . .
C8 C 0.79504(6) 0.2863(2) 0.49177(17) 0.0172(3) Uani 1 1 d . . . . .
H8 H 0.775463 0.187762 0.424586 0.021 Uiso 1 1 calc R U . . .
C13 C 0.67466(5) 0.8705(2) 0.52425(17) 0.0173(3) Uani 1 1 d . . . . .
C11 C 0.76683(5) 0.8067(2) 0.64825(17) 0.0161(3) Uani 1 1 d . . . . .
H11 H 0.773897 0.935912 0.706284 0.019 Uiso 1 1 calc R U . . .
C7 C 0.84483(5) 0.2461(2) 0.54610(17) 0.0174(3) Uani 1 1 d . . . . .
H7 H 0.860099 0.115789 0.515759 0.021 Uiso 1 1 calc R U . . .
C6 C 0.87473(5) 0.3929(2) 0.64684(16) 0.0166(3) Uani 1 1 d . . . . .
C2 C 0.88334(5) 0.7342(2) 0.79314(17) 0.0178(3) Uani 1 1 d . . . . .
H2 H 0.869217 0.866752 0.823484 0.021 Uiso 1 1 calc R U . . .
C18 C 0.63444(6) 0.7865(2) 0.42246(18) 0.0206(4) Uani 1 1 d . . . . .
H18 H 0.637238 0.647275 0.378260 0.025 Uiso 1 1 calc R U . . .
C5 C 0.92604(5) 0.3473(3) 0.70362(17) 0.0198(4) Uani 1 1 d . . . . .
H5 H 0.941149 0.216705 0.673276 0.024 Uiso 1 1 calc R U . . .
C14 C 0.66915(6) 1.0754(2) 0.58811(18) 0.0202(4) Uani 1 1 d . . . . .
H14 H 0.696054 1.135080 0.658361 0.024 Uiso 1 1 calc R U . . .
C4 C 0.95422(6) 0.4877(3) 0.80125(18) 0.0217(4) Uani 1 1 d . . . . .
H4 H 0.988493 0.453204 0.838856 0.026 Uiso 1 1 calc R U . . .
C15 C 0.62505(6) 1.1920(2) 0.55026(19) 0.0223(4) Uani 1 1 d . . . . .
H15 H 0.622093 1.330785 0.595068 0.027 Uiso 1 1 calc R U . . .
C16 C 0.58476(6) 1.1094(3) 0.44728(18) 0.0231(4) Uani 1 1 d . . . . .
C3 C 0.93283(6) 0.6836(2) 0.84667(18) 0.0209(4) Uani 1 1 d . . . . .
H3 H 0.952721 0.780608 0.914386 0.025 Uiso 1 1 calc R U . . .
C17 C 0.59029(6) 0.9050(3) 0.38527(19) 0.0238(4) Uani 1 1 d . . . . .
H17 H 0.563228 0.845053 0.315835 0.029 Uiso 1 1 calc R U . . .
C19 C 0.53772(6) 1.2416(3) 0.4015(2) 0.0316(4) Uani 1 1 d . . . . .
H19A H 0.531654 1.340263 0.492743 0.047 Uiso 1 1 calc R U . . .
H19B H 0.507817 1.148384 0.382559 0.047 Uiso 1 1 calc R U . . .
H19C H 0.543127 1.322180 0.299581 0.047 Uiso 1 1 calc R U . . .

loop_
_atom_site_aniso_label
_atom_site_aniso_U_11
_atom_site_aniso_U_22
_atom_site_aniso_U_33
_atom_site_aniso_U_23
_atom_site_aniso_U_13
_atom_site_aniso_U_12
O1 0.0165(5) 0.0154(6) 0.0182(5) 0.0000(4) -0.0003(4) 0.0001(4)
C10 0.0193(8) 0.0134(8) 0.0120(7) 0.0019(6) 0.0031(5) -0.0010(6)
C1 0.0182(7) 0.0159(8) 0.0120(6) 0.0034(6) 0.0039(5) -0.0012(6)
C12 0.0209(8) 0.0130(8) 0.0150(7) 0.0013(6) 0.0040(6) 0.0002(6)
C9 0.0156(7) 0.0173(8) 0.0133(7) 0.0035(6) 0.0012(5) 0.0007(6)
C8 0.0227(8) 0.0150(8) 0.0137(7) -0.0009(6) -0.0005(6) -0.0030(6)
C13 0.0179(8) 0.0192(8) 0.0154(7) 0.0031(6) 0.0046(6) 0.0006(6)
C11 0.0191(8) 0.0137(8) 0.0157(7) 0.0007(6) 0.0025(6) 0.0004(6)
C7 0.0228(8) 0.0135(8) 0.0161(7) -0.0004(6) 0.0035(6) 0.0023(6)
C6 0.0201(8) 0.0174(8) 0.0127(7) 0.0028(6) 0.0045(6) 0.0007(6)
C2 0.0217(8) 0.0166(8) 0.0153(7) 0.0011(6) 0.0031(6) -0.0012(6)
C18 0.0207(8) 0.0204(8) 0.0210(8) -0.0006(6) 0.0038(6) 0.0015(6)
C5 0.0204(8) 0.0203(8) 0.0191(7) 0.0019(6) 0.0040(6) 0.0041(6)
C14 0.0208(8) 0.0196(8) 0.0203(7) 0.0010(6) 0.0022(6) -0.0006(6)
C4 0.0169(7) 0.0272(9) 0.0210(7) 0.0024(7) -0.0001(6) 0.0009(6)
C15 0.0248(8) 0.0186(8) 0.0241(8) 0.0012(6) 0.0066(6) 0.0034(7)
C16 0.0209(8) 0.0276(9) 0.0213(8) 0.0067(7) 0.0060(6) 0.0046(7)
C3 0.0215(8) 0.0230(9) 0.0182(7) 0.0007(6) 0.0005(6) -0.0060(6)
C17 0.0195(8) 0.0291(9) 0.0224(8) 0.0009(7) -0.0010(6) -0.0001(7)
C19 0.0257(9) 0.0359(10) 0.0332(9) 0.0052(8) 0.0023(7) 0.0095(8)

loop_
_atom_type_symbol
_atom_type_description
_atom_type_scat_dispersion_real
_atom_type_scat_dispersion_imag
_atom_type_scat_source
C C 0.0033 0.0016 'International Tables Vol C Tables 4.2.6.8 and 6.1.1.4'
H H 0.0000 0.0000 'International Tables Vol C Tables 4.2.6.8 and 6.1.1.4'
O O 0.0106 0.0060 'International Tables Vol C Tables 4.2.6.8 and 6.1.1.4'

loop_
_geom_angle_atom_site_label_1
_geom_angle_atom_site_label_2
_geom_angle_atom_site_label_3
_geom_angle
_geom_angle_site_symmetry_1
_geom_angle_site_symmetry_3
_geom_angle_publ_flag
C9 O1 C12 105.86(10) . . ?
C9 C10 C1 119.87(13) . . ?
C9 C10 C11 105.81(12) . . ?
C1 C10 C11 134.30(13) . . ?
C2 C1 C10 123.83(13) . . ?
C2 C1 C6 119.41(13) . . ?
C10 C1 C6 116.76(13) . . ?
C11 C12 O1 110.48(12) . . ?
C11 C12 C13 132.47(14) . . ?
O1 C12 C13 117.01(12) . . ?
O1 C9 C10 110.73(12) . . ?
O1 C9 C8 124.95(13) . . ?
C10 C9 C8 124.29(13) . . ?
C7 C8 C9 116.45(13) . . ?
C7 C8 H8 121.8 . . ?
C9 C8 H8 121.8 . . ?
C18 C13 C14 118.34(14) . . ?
C18 C13 C12 122.14(14) . . ?
C14 C13 C12 119.50(13) . . ?
C12 C11 C10 107.10(13) . . ?
C12 C11 H11 126.4 . . ?
C10 C11 H11 126.4 . . ?
C8 C7 C6 122.36(13) . . ?
C8 C7 H7 118.8 . . ?
C6 C7 H7 118.8 . . ?
C5 C6 C7 121.54(14) . . ?
C5 C6 C1 118.20(14) . . ?
C7 C6 C1 120.26(13) . . ?
C3 C2 C1 120.67(14) . . ?
C3 C2 H2 119.7 . . ?
C1 C2 H2 119.7 . . ?
C17 C18 C13 120.38(14) . . ?
C17 C18 H18 119.8 . . ?
C13 C18 H18 119.8 . . ?
C4 C5 C6 121.19(14) . . ?
C4 C5 H5 119.4 . . ?
C6 C5 H5 119.4 . . ?
C15 C14 C13 120.80(14) . . ?
C15 C14 H14 119.6 . . ?
C13 C14 H14 119.6 . . ?
C5 C4 C3 120.49(14) . . ?
C5 C4 H4 119.8 . . ?
C3 C4 H4 119.8 . . ?
C14 C15 C16 121.16(14) . . ?
C14 C15 H15 119.4 . . ?
C16 C15 H15 119.4 . . ?
C17 C16 C15 117.77(14) . . ?
C17 C16 C19 121.61(15) . . ?
C15 C16 C19 120.59(15) . . ?
C2 C3 C4 120.03(14) . . ?
C2 C3 H3 120.0 . . ?
C4 C3 H3 120.0 . . ?
C18 C17 C16 121.55(14) . . ?
C18 C17 H17 119.2 . . ?
C16 C17 H17 119.2 . . ?
C16 C19 H19A 109.5 . . ?
C16 C19 H19B 109.5 . . ?
H19A C19 H19B 109.5 . . ?
C16 C19 H19C 109.5 . . ?
H19A C19 H19C 109.5 . . ?
H19B C19 H19C 109.5 . . ?

loop_
_geom_bond_atom_site_label_1
_geom_bond_atom_site_label_2
_geom_bond_distance
_geom_bond_site_symmetry_2
_geom_bond_publ_flag
O1 C9 1.3727(16) . ?
O1 C12 1.3898(17) . ?
C10 C9 1.378(2) . ?
C10 C1 1.427(2) . ?
C10 C11 1.430(2) . ?
C1 C2 1.413(2) . ?
C1 C6 1.427(2) . ?
C12 C11 1.355(2) . ?
C12 C13 1.457(2) . ?
C9 C8 1.403(2) . ?
C8 C7 1.367(2) . ?
C8 H8 0.9500 . ?
C13 C18 1.393(2) . ?
C13 C14 1.399(2) . ?
C11 H11 0.9500 . ?
C7 C6 1.428(2) . ?
C7 H7 0.9500 . ?
C6 C5 1.415(2) . ?
C2 C3 1.371(2) . ?
C2 H2 0.9500 . ?
C18 C17 1.388(2) . ?
C18 H18 0.9500 . ?
C5 C4 1.366(2) . ?
C5 H5 0.9500 . ?
C14 C15 1.381(2) . ?
C14 H14 0.9500 . ?
C4 C3 1.411(2) . ?
C4 H4 0.9500 . ?
C15 C16 1.397(2) . ?
C15 H15 0.9500 . ?
C16 C17 1.391(2) . ?
C16 C19 1.508(2) . ?
C3 H3 0.9500 . ?
C17 H17 0.9500 . ?
C19 H19A 0.9800 . ?
C19 H19B 0.9800 . ?
C19 H19C 0.9800 . ?

loop_
_geom_torsion_atom_site_label_1
_geom_torsion_atom_site_label_2
_geom_torsion_atom_site_label_3
_geom_torsion_atom_site_label_4
_geom_torsion
_geom_torsion_site_symmetry_1
_geom_torsion_site_symmetry_2
_geom_torsion_site_symmetry_3
_geom_torsion_site_symmetry_4
_geom_torsion_publ_flag
C9 C10 C1 C2 -178.96(12) . . . . ?
C11 C10 C1 C2 2.9(2) . . . . ?
C9 C10 C1 C6 0.60(19) . . . . ?
C11 C10 C1 C6 -177.54(14) . . . . ?
C9 O1 C12 C11 -1.36(14) . . . . ?
C9 O1 C12 C13 176.56(11) . . . . ?
C12 O1 C9 C10 1.23(14) . . . . ?
C12 O1 C9 C8 -176.58(12) . . . . ?
C1 C10 C9 O1 -179.28(11) . . . . ?
C11 C10 C9 O1 -0.66(15) . . . . ?
C1 C10 C9 C8 -1.5(2) . . . . ?
C11 C10 C9 C8 177.17(12) . . . . ?
O1 C9 C8 C7 178.72(12) . . . . ?
C10 C9 C8 C7 1.2(2) . . . . ?
C11 C12 C13 C18 175.69(14) . . . . ?
O1 C12 C13 C18 -1.7(2) . . . . ?
C11 C12 C13 C14 -2.8(2) . . . . ?
O1 C12 C13 C14 179.86(11) . . . . ?
O1 C12 C11 C10 0.97(15) . . . . ?
C13 C12 C11 C10 -176.52(14) . . . . ?
C9 C10 C11 C12 -0.19(15) . . . . ?
C1 C10 C11 C12 178.14(14) . . . . ?
C9 C8 C7 C6 -0.1(2) . . . . ?
C8 C7 C6 C5 179.21(13) . . . . ?
C8 C7 C6 C1 -0.6(2) . . . . ?
C2 C1 C6 C5 0.12(19) . . . . ?
C10 C1 C6 C5 -179.46(12) . . . . ?
C2 C1 C6 C7 179.95(12) . . . . ?
C10 C1 C6 C7 0.37(19) . . . . ?
C10 C1 C2 C3 178.99(12) . . . . ?
C6 C1 C2 C3 -0.6(2) . . . . ?
C14 C13 C18 C17 0.4(2) . . . . ?
C12 C13 C18 C17 -178.10(13) . . . . ?
C7 C6 C5 C4 -179.37(13) . . . . ?
C1 C6 C5 C4 0.5(2) . . . . ?
C18 C13 C14 C15 -0.4(2) . . . . ?
C12 C13 C14 C15 178.11(13) . . . . ?
C6 C5 C4 C3 -0.6(2) . . . . ?
C13 C14 C15 C16 -0.1(2) . . . . ?
C14 C15 C16 C17 0.6(2) . . . . ?
C14 C15 C16 C19 -177.60(13) . . . . ?
C1 C2 C3 C4 0.4(2) . . . . ?
C5 C4 C3 C2 0.2(2) . . . . ?
C13 C18 C17 C16 0.1(2) . . . . ?
C15 C16 C17 C18 -0.6(2) . . . . ?
C19 C16 C17 C18 177.56(14) . . . . ?
